data_4032409
loop_
_publ_author_name
'Wang, Chao-Ming'
'Xia, Peng-Ju'
'Xiao, Jun-An'
'Li, Jun'
'Xiang, Hao-Yue'
'Chen, Xiao-Qing'
'Yang, Hua'

_publ_section_title
;
 Photoredox-Catalyzed Reductive Dimerization of Isatins and Isatin-Derived
 Ketimines: Diastereoselective Construction of 3,3'-Disubstituted
 Bisoxindoles.
;
_journal_issue 7
_journal_name_full 'The Journal of organic chemistry'
_journal_page_first 3895
_journal_page_last 3900
_journal_paper_doi 10.1021/acs.joc.6b03056
_journal_volume 82
_journal_year 2017
_chemical_formula_sum 'C40 H42 N4 O6'
_chemical_formula_weight 674.70
_chemical_name_systematic
; 
 ? 
;
_space_group_IT_number 2
_symmetry_cell_setting triclinic
_symmetry_space_group_name_Hall '-P 1'
_symmetry_space_group_name_H-M 'P -1'
_atom_sites_solution_hydrogens geom
_atom_sites_solution_primary direct
_atom_sites_solution_secondary difmap
_audit_creation_method SHELXL-97
_cell_angle_alpha 99.471(11)
_cell_angle_beta 95.525(12)
_cell_angle_gamma 114.446(11)
_cell_formula_units_Z 2
_cell_length_a 11.313(3)
_cell_length_b 11.400(3)
_cell_length_c 16.467(5)
_cell_measurement_reflns_used 6773
_cell_measurement_temperature 296(2)
_cell_measurement_theta_max 25.35
_cell_measurement_theta_min 2.01
_cell_volume 1874.8(9)
_computing_structure_refinement 'SHELXL-97 (Sheldrick, 1997)'
_computing_structure_solution 'SHELXS-97 (Sheldrick, 1990)'
_diffrn_ambient_temperature 296(2)
_diffrn_measured_fraction_theta_full 0.986
_diffrn_measured_fraction_theta_max 0.986
_diffrn_measurement_device_type 'CCD area detector'
_diffrn_measurement_method 'phi and omega scans'
_diffrn_radiation_monochromator graphite
_diffrn_radiation_source 'fine-focus sealed tube'
_diffrn_radiation_type MoK\a
_diffrn_radiation_wavelength 0.71073
_diffrn_reflns_av_R_equivalents 0.0142
_diffrn_reflns_av_sigmaI/netI 0.0148
_diffrn_reflns_limit_h_max 13
_diffrn_reflns_limit_h_min -13
_diffrn_reflns_limit_k_max 13
_diffrn_reflns_limit_k_min -13
_diffrn_reflns_limit_l_max 19
_diffrn_reflns_limit_l_min -19
_diffrn_reflns_number 19979
_diffrn_reflns_theta_full 25.35
_diffrn_reflns_theta_max 25.35
_diffrn_reflns_theta_min 2.01
_exptl_absorpt_coefficient_mu 0.081
_exptl_crystal_colour COLORLESS
_exptl_crystal_density_diffrn 1.195
_exptl_crystal_density_method 'not measured'
_exptl_crystal_description BAR
_exptl_crystal_F_000 716
_exptl_crystal_size_max 0.3
_exptl_crystal_size_mid 0.2
_exptl_crystal_size_min 0.2
_refine_diff_density_max 0.149
_refine_diff_density_min -0.180
_refine_diff_density_rms 0.032
_refine_ls_extinction_method none
_refine_ls_goodness_of_fit_ref 1.078
_refine_ls_hydrogen_treatment mixed
_refine_ls_matrix_type full
_refine_ls_number_parameters 451
_refine_ls_number_reflns 6773
_refine_ls_number_restraints 0
_refine_ls_restrained_S_all 1.078
_refine_ls_R_factor_all 0.0534
_refine_ls_R_factor_gt 0.0431
_refine_ls_shift/su_max 0.000
_refine_ls_shift/su_mean 0.000
_refine_ls_structure_factor_coef Fsqd
_refine_ls_weighting_details 'calc w=1/[\s^2^(Fo^2^)+(0.0603P)^2^+0.3236P] where P=(Fo^2^+2Fc^2^)/3'
_refine_ls_weighting_scheme calc
_refine_ls_wR_factor_gt 0.1159
_refine_ls_wR_factor_ref 0.1245
_reflns_number_gt 5524
_reflns_number_total 6773
_reflns_threshold_expression >2sigma(I)
_cod_data_source_file jo6b03056_si_003.cif
_cod_data_source_block ja
_cod_depositor_comments
;
The following automatic conversions were performed:

'_symmetry_cell_setting' value 'Triclinic' changed to 'triclinic'
according to
/home/data/users/saulius/crontab/automatic-downloads/rss-feeds/ACS/lib/dictionaries/cif_core.dic
dictionary named 'cif_core.dic' version 2.4.2 from 2011-04-26.

Automatic conversion script
Id: cif_fix_values 4973 2017-02-22 13:04:09Z antanas 

 Adding full bibliography for 4032408--4032410.cif.

2020-10-09
Z value and formula fixed to values more according to usual
chemical conventions.                 miguel
;
_cod_original_formula_sum 'C2.16 H2.27 N0.22 O0.32'
_cod_original_formula_weight 36.47
_cod_original_formula_units_Z 37
_cod_original_sg_symbol_H-M P-1
_cod_database_code 4032409

loop_
_symmetry_equiv_pos_as_xyz
'x, y, z'
'-x, -y, -z'

loop_
_atom_site_label
_atom_site_type_symbol
_atom_site_fract_x
_atom_site_fract_y
_atom_site_fract_z
_atom_site_U_iso_or_equiv
_atom_site_adp_type
_atom_site_occupancy
_atom_site_symmetry_multiplicity
_atom_site_calc_flag
_atom_site_refinement_flags
N4 N 0.89654(11) 0.94258(12) 0.37017(7) 0.0470(3) Uani 1 1 d .
O6 O 0.79597(11) 0.48927(11) 0.15040(7) 0.0644(3) Uani 1 1 d .
O5 O 1.03553(11) 0.98746(12) 0.27619(7) 0.0665(3) Uani 1 1 d .
O4 O 0.78430(10) 0.64779(12) 0.00967(7) 0.0646(3) Uani 1 1 d .
N3 N 0.60801(11) 0.51998(12) 0.13549(7) 0.0475(3) Uani 1 1 d .
N2 N 0.98400(12) 0.70464(14) 0.27661(8) 0.0582(3) Uani 1 1 d .
H2A H 0.9763 0.6458 0.2338 0.070 Uiso 1 1 calc R
C39 C 0.80705(13) 0.82909(15) 0.39278(8) 0.0451(3) Uani 1 1 d .
C38 C 0.74082(14) 0.56124(15) 0.15444(8) 0.0479(3) Uani 1 1 d .
O3 O 1.00185(11) 0.79276(13) 0.02419(7) 0.0727(4) Uani 1 1 d .
C41 C 0.79664(13) 0.71516(15) 0.34004(8) 0.0452(3) Uani 1 1 d .
O2 O 1.11174(12) 0.83103(14) 0.40163(7) 0.0754(4) Uani 1 1 d .
C37 C 0.88580(13) 0.75529(15) 0.27721(8) 0.0451(3) Uani 1 1 d .
C36 C 0.57852(13) 0.62968(14) 0.14276(8) 0.0457(3) Uani 1 1 d .
O1 O 1.15533(12) 0.67549(14) 0.32212(7) 0.0754(4) Uani 1 1 d .
N1 N 0.91069(12) 0.77232(13) 0.13487(7) 0.0556(3) Uani 1 1 d .
H1A H 0.9861 0.8349 0.1600 0.067 Uiso 1 1 calc R
C35 C 0.69407(13) 0.74747(14) 0.17161(8) 0.0445(3) Uani 1 1 d .
C34 C 0.81060(13) 0.71544(14) 0.18385(8) 0.0444(3) Uani 1 1 d .
C33 C 0.74058(16) 0.82314(19) 0.45865(9) 0.0588(4) Uani 1 1 d .
H33A H 0.7469 0.8994 0.4933 0.071 Uiso 1 1 calc R
C32 C 0.95194(13) 0.90941(15) 0.30650(9) 0.0478(3) Uani 1 1 d .
C31 C 0.86534(18) 1.14467(16) 0.37066(10) 0.0590(4) Uani 1 1 d .
C30 C 0.88919(14) 0.73006(16) 0.05101(9) 0.0521(4) Uani 1 1 d .
C29 C 0.93877(16) 1.08064(16) 0.41249(10) 0.0587(4) Uani 1 1 d .
H29A H 1.0325 1.1301 0.4136 0.070 Uiso 1 1 calc R
H29B H 0.9253 1.0845 0.4700 0.070 Uiso 1 1 calc R
C28 C 1.08711(15) 0.74547(18) 0.34015(10) 0.0578(4) Uani 1 1 d .
C27 C 0.45627(15) 0.62764(18) 0.12248(10) 0.0598(4) Uani 1 1 d .
H27A H 0.3798 0.5487 0.1042 0.072 Uiso 1 1 calc R
C26 C 0.45160(15) 0.29448(16) 0.14911(11) 0.0585(4) Uani 1 1 d .
C25 C 0.51645(16) 0.38354(15) 0.09276(10) 0.0583(4) Uani 1 1 d .
H25A H 0.5643 0.3453 0.0605 0.070 Uiso 1 1 calc R
H25B H 0.4480 0.3857 0.0536 0.070 Uiso 1 1 calc R
C24 C 0.68881(17) 0.86749(16) 0.17836(10) 0.0588(4) Uani 1 1 d .
H24A H 0.7652 0.9466 0.1963 0.071 Uiso 1 1 calc R
C23 C 0.72146(17) 0.59215(17) 0.35467(10) 0.0607(4) Uani 1 1 d .
H23A H 0.7161 0.5158 0.3207 0.073 Uiso 1 1 calc R
C22 C 0.66372(18) 0.6989(2) 0.47141(11) 0.0712(5) Uani 1 1 d .
H22A H 0.6171 0.6923 0.5153 0.085 Uiso 1 1 calc R
C21 C 1.01201(17) 0.7643(2) -0.06388(10) 0.0675(5) Uani 1 1 d .
C20 C 0.56672(19) 0.8672(2) 0.15768(12) 0.0741(5) Uani 1 1 d .
H20A H 0.5612 0.9471 0.1620 0.089 Uiso 1 1 calc R
C19 C 0.65413(19) 0.5851(2) 0.42115(12) 0.0737(5) Uani 1 1 d .
H19A H 0.6024 0.5033 0.4318 0.088 Uiso 1 1 calc R
C18 C 0.45338(18) 0.7496(2) 0.13078(12) 0.0734(5) Uani 1 1 d .
H18A H 0.3728 0.7522 0.1179 0.088 Uiso 1 1 calc R
C17 C 0.42616(18) 0.3420(2) 0.22426(12) 0.0746(5) Uani 1 1 d .
H17A H 0.4524 0.4322 0.2427 0.090 Uiso 1 1 calc R
C16 C 1.2697(2) 0.6914(2) 0.38036(13) 0.0862(7) Uani 1 1 d .
C15 C 0.7248(5) 1.2566(4) 0.29207(18) 0.1399(15) Uani 1 1 d .
H15A H 0.6775 1.2938 0.2653 0.168 Uiso 1 1 calc R
C14 C 0.3468(2) 0.0742(3) 0.1720(3) 0.1183(10) Uani 1 1 d .
H14A H 0.3203 -0.0161 0.1539 0.142 Uiso 1 1 calc R
C13 C 0.9307(3) 1.2539(2) 0.34013(15) 0.0986(7) Uani 1 1 d .
H13A H 1.0221 1.2905 0.3456 0.118 Uiso 1 1 calc R
C12 C 0.4110(2) 0.1592(2) 0.12335(16) 0.0878(6) Uani 1 1 d .
H12A H 0.4274 0.1256 0.0725 0.105 Uiso 1 1 calc R
C11 C 0.7300(2) 1.0939(2) 0.36126(15) 0.0898(7) Uani 1 1 d .
H11A H 0.6841 1.0197 0.3819 0.108 Uiso 1 1 calc R
C10 C 0.3612(2) 0.2553(3) 0.27280(17) 0.1038(8) Uani 1 1 d .
H10A H 0.3440 0.2878 0.3236 0.125 Uiso 1 1 calc R
C9 C 0.6612(3) 1.1500(3) 0.32231(18) 0.1222(11) Uani 1 1 d .
H9A H 0.5698 1.1137 0.3169 0.147 Uiso 1 1 calc R
C8 C 1.1583(2) 0.8469(3) -0.06180(15) 0.1200(10) Uani 1 1 d .
H8A H 1.1804 0.9388 -0.0421 0.180 Uiso 1 1 calc R
H8B H 1.1774 0.8328 -0.1172 0.180 Uiso 1 1 calc R
H8C H 1.2095 0.8213 -0.0249 0.180 Uiso 1 1 calc R
C7 C 0.9294(3) 0.8103(3) -0.11344(16) 0.1222(10) Uani 1 1 d .
H7A H 0.9570 0.9029 -0.0916 0.183 Uiso 1 1 calc R
H7B H 0.8384 0.7617 -0.1097 0.183 Uiso 1 1 calc R
H7C H 0.9395 0.7959 -0.1710 0.183 Uiso 1 1 calc R
C6 C 1.3116(3) 0.5940(3) 0.33193(17) 0.1242(11) Uani 1 1 d .
H6A H 1.2407 0.5064 0.3205 0.186 Uiso 1 1 calc R
H6B H 1.3878 0.5962 0.3646 0.186 Uiso 1 1 calc R
H6C H 1.3328 0.6178 0.2801 0.186 Uiso 1 1 calc R
C5 C 0.9735(3) 0.6197(3) -0.0944(2) 0.1290(11) Uani 1 1 d .
H5A H 0.8810 0.5699 -0.0952 0.194 Uiso 1 1 calc R
H5B H 1.0234 0.5926 -0.0576 0.194 Uiso 1 1 calc R
H5C H 0.9915 0.6040 -0.1499 0.194 Uiso 1 1 calc R
C4 C 0.8592(5) 1.3109(3) 0.3005(2) 0.1388(14) Uani 1 1 d .
H4A H 0.9034 1.3856 0.2800 0.167 Uiso 1 1 calc R
C3 C 0.3219(2) 0.1215(4) 0.2464(2) 0.1189(12) Uani 1 1 d .
H3A H 0.2786 0.0640 0.2793 0.143 Uiso 1 1 calc R
C2 C 1.2218(3) 0.6448(3) 0.45649(16) 0.1345(12) Uani 1 1 d .
H2B H 1.1564 0.5544 0.4401 0.202 Uiso 1 1 calc R
H2C H 1.1836 0.6988 0.4828 0.202 Uiso 1 1 calc R
H2D H 1.2947 0.6515 0.4951 0.202 Uiso 1 1 calc R
C1 C 1.3745(3) 0.8310(3) 0.4006(3) 0.1535(14) Uani 1 1 d .
H1B H 1.3424 0.8879 0.4307 0.230 Uiso 1 1 calc R
H1C H 1.3965 0.8577 0.3496 0.230 Uiso 1 1 calc R
H1D H 1.4517 0.8370 0.4343 0.230 Uiso 1 1 calc R

loop_
_atom_site_aniso_label
_atom_site_aniso_U_11
_atom_site_aniso_U_22
_atom_site_aniso_U_33
_atom_site_aniso_U_23
_atom_site_aniso_U_13
_atom_site_aniso_U_12
N4 0.0463(6) 0.0558(7) 0.0413(6) 0.0067(5) 0.0041(5) 0.0271(6)
O6 0.0702(7) 0.0689(7) 0.0655(7) 0.0069(6) 0.0095(6) 0.0451(6)
O5 0.0509(6) 0.0717(7) 0.0616(7) 0.0116(6) 0.0141(5) 0.0126(6)
O4 0.0475(6) 0.0840(8) 0.0450(6) 0.0048(5) 0.0070(5) 0.0160(6)
N3 0.0456(7) 0.0504(7) 0.0443(6) 0.0072(5) 0.0092(5) 0.0199(5)
N2 0.0544(7) 0.0837(9) 0.0464(7) 0.0003(6) 0.0017(6) 0.0467(7)
C39 0.0437(7) 0.0637(9) 0.0372(7) 0.0135(6) 0.0031(6) 0.0324(7)
C38 0.0523(8) 0.0587(9) 0.0377(7) 0.0090(6) 0.0104(6) 0.0293(7)
O3 0.0505(6) 0.1004(9) 0.0455(6) 0.0120(6) 0.0152(5) 0.0124(6)
C41 0.0467(8) 0.0586(9) 0.0397(7) 0.0150(6) 0.0044(6) 0.0313(7)
O2 0.0770(8) 0.1081(10) 0.0518(7) -0.0063(7) -0.0052(6) 0.0632(8)
C37 0.0425(7) 0.0589(9) 0.0398(7) 0.0088(6) 0.0057(6) 0.0291(7)
C36 0.0459(8) 0.0571(9) 0.0363(7) 0.0092(6) 0.0086(6) 0.0248(7)
O1 0.0705(7) 0.1157(10) 0.0596(7) -0.0006(7) -0.0002(6) 0.0695(8)
N1 0.0423(6) 0.0720(9) 0.0398(6) 0.0071(6) 0.0089(5) 0.0146(6)
C35 0.0450(7) 0.0548(8) 0.0354(7) 0.0109(6) 0.0045(6) 0.0239(6)
C34 0.0412(7) 0.0549(8) 0.0380(7) 0.0097(6) 0.0078(6) 0.0221(6)
C33 0.0603(9) 0.0867(12) 0.0420(8) 0.0159(8) 0.0116(7) 0.0434(9)
C32 0.0378(7) 0.0622(9) 0.0419(7) 0.0096(7) 0.0024(6) 0.0223(7)
C31 0.0793(11) 0.0509(9) 0.0452(8) -0.0021(7) 0.0012(8) 0.0339(8)
C30 0.0446(8) 0.0661(10) 0.0442(8) 0.0127(7) 0.0112(6) 0.0223(7)
C29 0.0577(9) 0.0600(10) 0.0493(8) -0.0028(7) -0.0043(7) 0.0254(8)
C28 0.0544(9) 0.0849(12) 0.0468(8) 0.0091(8) 0.0076(7) 0.0452(9)
C27 0.0446(8) 0.0761(11) 0.0534(9) 0.0045(8) 0.0038(7) 0.0260(8)
C26 0.0431(8) 0.0588(10) 0.0682(10) 0.0147(8) 0.0044(7) 0.0182(7)
C25 0.0589(9) 0.0558(9) 0.0507(9) 0.0018(7) 0.0087(7) 0.0201(8)
C24 0.0635(10) 0.0572(9) 0.0546(9) 0.0103(7) -0.0037(7) 0.0293(8)
C23 0.0702(10) 0.0627(10) 0.0576(9) 0.0221(8) 0.0110(8) 0.0342(8)
C22 0.0694(11) 0.1087(16) 0.0497(9) 0.0326(10) 0.0209(8) 0.0450(11)
C21 0.0592(10) 0.0907(13) 0.0465(9) 0.0134(8) 0.0197(7) 0.0255(9)
C20 0.0831(13) 0.0754(12) 0.0732(12) 0.0070(9) -0.0084(10) 0.0519(11)
C19 0.0752(12) 0.0868(13) 0.0669(11) 0.0438(11) 0.0198(9) 0.0316(10)
C18 0.0650(11) 0.0954(14) 0.0687(11) 0.0034(10) -0.0053(9) 0.0530(11)
C17 0.0677(11) 0.0912(14) 0.0698(12) 0.0304(10) 0.0208(9) 0.0331(10)
C16 0.0761(13) 0.1274(18) 0.0732(12) 0.0010(12) -0.0090(10) 0.0747(14)
C15 0.248(4) 0.122(3) 0.0840(17) -0.0121(17) -0.033(2) 0.140(3)
C14 0.0740(15) 0.0787(16) 0.190(3) 0.062(2) 0.0081(18) 0.0132(12)
C13 0.139(2) 0.0824(15) 0.0973(16) 0.0310(13) 0.0494(15) 0.0603(15)
C12 0.0686(12) 0.0622(12) 0.1175(18) 0.0167(12) 0.0058(11) 0.0178(10)
C11 0.0776(13) 0.0690(12) 0.1149(17) 0.0063(11) -0.0233(12) 0.0384(10)
C10 0.0688(13) 0.159(3) 0.0994(17) 0.0717(18) 0.0307(12) 0.0462(15)
C9 0.132(2) 0.0929(17) 0.135(2) -0.0251(16) -0.0592(18) 0.0793(17)
C8 0.0690(13) 0.178(3) 0.0773(14) 0.0285(16) 0.0338(11) 0.0156(15)
C7 0.121(2) 0.198(3) 0.0802(16) 0.0683(18) 0.0323(14) 0.085(2)
C6 0.1158(19) 0.189(3) 0.1103(19) -0.0024(18) -0.0032(15) 0.126(2)
C5 0.139(2) 0.117(2) 0.139(2) 0.0146(18) 0.085(2) 0.0570(19)
C4 0.262(5) 0.109(2) 0.107(2) 0.0555(19) 0.062(3) 0.122(3)
C3 0.0524(12) 0.142(3) 0.170(3) 0.106(3) 0.0211(15) 0.0235(15)
C2 0.202(3) 0.183(3) 0.0778(16) 0.0241(18) 0.0071(18) 0.147(3)
C1 0.0680(15) 0.152(3) 0.218(4) -0.001(3) -0.0209(19) 0.0526(18)

loop_
_atom_type_symbol
_atom_type_description
_atom_type_scat_dispersion_real
_atom_type_scat_dispersion_imag
_atom_type_scat_source
C C 0.0033 0.0016 'International Tables Vol C Tables 4.2.6.8 and 6.1.1.4'
H H 0.0000 0.0000 'International Tables Vol C Tables 4.2.6.8 and 6.1.1.4'
N N 0.0061 0.0033 'International Tables Vol C Tables 4.2.6.8 and 6.1.1.4'
O O 0.0106 0.0060 'International Tables Vol C Tables 4.2.6.8 and 6.1.1.4'

loop_
_geom_angle_atom_site_label_1
_geom_angle_atom_site_label_2
_geom_angle_atom_site_label_3
_geom_angle
C32 N4 C39 111.03(12)
C32 N4 C29 121.66(13)
C39 N4 C29 127.04(12)
C38 N3 C36 110.38(12)
C38 N3 C25 122.44(13)
C36 N3 C25 125.32(12)
C28 N2 C37 123.15(13)
C28 N2 H2A 118.4
C37 N2 H2A 118.4
C33 C39 C41 121.59(15)
C33 C39 N4 127.95(15)
C41 C39 N4 110.39(12)
O6 C38 N3 125.33(15)
O6 C38 C34 125.58(13)
N3 C38 C34 109.08(12)
C30 O3 C21 121.57(12)
C23 C41 C39 120.25(14)
C23 C41 C37 131.01(14)
C39 C41 C37 108.54(12)
N2 C37 C41 114.67(12)
N2 C37 C32 111.21(12)
C41 C37 C32 101.63(11)
N2 C37 C34 106.40(11)
C41 C37 C34 114.27(11)
C32 C37 C34 108.58(11)
C27 C36 C35 122.44(14)
C27 C36 N3 127.22(14)
C35 C36 N3 110.30(12)
C28 O1 C16 122.06(14)
C30 N1 C34 121.95(12)
C30 N1 H1A 119.0
C34 N1 H1A 119.0
C24 C35 C36 119.90(13)
C24 C35 C34 130.78(14)
C36 C35 C34 109.12(12)
N1 C34 C35 114.92(12)
N1 C34 C38 110.64(11)
C35 C34 C38 100.96(11)
N1 C34 C37 105.97(11)
C35 C34 C37 115.11(11)
C38 C34 C37 109.15(11)
C39 C33 C22 117.35(16)
C39 C33 H33A 121.3
C22 C33 H33A 121.3
O5 C32 N4 125.13(15)
O5 C32 C37 126.62(13)
N4 C32 C37 108.21(12)
C13 C31 C11 118.16(19)
C13 C31 C29 121.01(19)
C11 C31 C29 120.83(17)
O4 C30 O3 127.79(14)
O4 C30 N1 123.85(13)
O3 C30 N1 108.36(13)
N4 C29 C31 112.77(12)
N4 C29 H29A 109.0
C31 C29 H29A 109.0
N4 C29 H29B 109.0
C31 C29 H29B 109.0
H29A C29 H29B 107.8
O2 C28 O1 126.95(14)
O2 C28 N2 124.70(14)
O1 C28 N2 108.35(14)
C36 C27 C18 116.54(15)
C36 C27 H27A 121.7
C18 C27 H27A 121.7
C17 C26 C12 118.64(18)
C17 C26 C25 121.92(16)
C12 C26 C25 119.39(17)
N3 C25 C26 115.30(13)
N3 C25 H25A 108.5
C26 C25 H25A 108.4
N3 C25 H25B 108.5
C26 C25 H25B 108.4
H25A C25 H25B 107.5
C35 C24 C20 118.37(16)
C35 C24 H24A 120.8
C20 C24 H24A 120.8
C41 C23 C19 118.58(17)
C41 C23 H23A 120.7
C19 C23 H23A 120.7
C19 C22 C33 122.08(16)
C19 C22 H22A 119.0
C33 C22 H22A 119.0
O3 C21 C7 109.25(17)
O3 C21 C5 110.26(17)
C7 C21 C5 112.3(2)
O3 C21 C8 102.21(15)
C7 C21 C8 111.2(2)
C5 C21 C8 111.1(2)
C18 C20 C24 120.75(17)
C18 C20 H20A 119.6
C24 C20 H20A 119.6
C22 C19 C23 120.13(17)
C22 C19 H19A 119.9
C23 C19 H19A 119.9
C20 C18 C27 121.98(16)
C20 C18 H18A 119.0
C27 C18 H18A 119.0
C26 C17 C10 119.9(2)
C26 C17 H17A 120.0
C10 C17 H17A 120.0
O1 C16 C1 111.1(2)
O1 C16 C2 107.73(19)
C1 C16 C2 113.0(2)
O1 C16 C6 101.98(16)
C1 C16 C6 113.1(2)
C2 C16 C6 109.2(2)
C9 C15 C4 120.0(3)
C9 C15 H15A 120.0
C4 C15 H15A 120.0
C3 C14 C12 120.3(3)
C3 C14 H14A 119.8
C12 C14 H14A 119.8
C31 C13 C4 119.7(3)
C31 C13 H13A 120.1
C4 C13 H13A 120.1
C14 C12 C26 120.9(3)
C14 C12 H12A 119.6
C26 C12 H12A 119.6
C9 C11 C31 121.6(2)
C9 C11 H11A 119.2
C31 C11 H11A 119.2
C3 C10 C17 120.6(3)
C3 C10 H10A 119.7
C17 C10 H10A 119.7
C15 C9 C11 120.4(3)
C15 C9 H9A 119.8
C11 C9 H9A 119.8
C21 C8 H8A 109.5
C21 C8 H8B 109.5
H8A C8 H8B 109.5
C21 C8 H8C 109.5
H8A C8 H8C 109.5
H8B C8 H8C 109.5
C21 C7 H7A 109.5
C21 C7 H7B 109.5
H7A C7 H7B 109.5
C21 C7 H7C 109.5
H7A C7 H7C 109.5
H7B C7 H7C 109.5
C16 C6 H6A 109.5
C16 C6 H6B 109.5
H6A C6 H6B 109.5
C16 C6 H6C 109.5
H6A C6 H6C 109.5
H6B C6 H6C 109.5
C21 C5 H5A 109.5
C21 C5 H5B 109.5
H5A C5 H5B 109.5
C21 C5 H5C 109.5
H5A C5 H5C 109.5
H5B C5 H5C 109.5
C15 C4 C13 120.1(3)
C15 C4 H4A 120.0
C13 C4 H4A 120.0
C14 C3 C10 119.5(2)
C14 C3 H3A 120.2
C10 C3 H3A 120.2
C16 C2 H2B 109.5
C16 C2 H2C 109.5
H2B C2 H2C 109.5
C16 C2 H2D 109.5
H2B C2 H2D 109.5
H2C C2 H2D 109.5
C16 C1 H1B 109.5
C16 C1 H1C 109.5
H1B C1 H1C 109.5
C16 C1 H1D 109.5
H1B C1 H1D 109.5
H1C C1 H1D 109.5

loop_
_geom_bond_atom_site_label_1
_geom_bond_atom_site_label_2
_geom_bond_distance
N4 C32 1.3517(18)
N4 C39 1.4087(19)
N4 C29 1.464(2)
O6 C38 1.2168(17)
O5 C32 1.2149(18)
O4 C30 1.2101(18)
N3 C38 1.3611(19)
N3 C36 1.4119(19)
N3 C25 1.4674(19)
N2 C28 1.352(2)
N2 C37 1.4488(18)
N2 H2A 0.8600
C39 C33 1.373(2)
C39 C41 1.392(2)
C38 C34 1.564(2)
O3 C30 1.3373(18)
O3 C21 1.4594(19)
C41 C23 1.383(2)
C41 C37 1.5073(19)
O2 C28 1.2040(19)
C37 C32 1.563(2)
C37 C34 1.5785(19)
C36 C27 1.381(2)
C36 C35 1.398(2)
O1 C28 1.3401(19)
O1 C16 1.462(2)
N1 C30 1.3482(19)
N1 C34 1.4470(18)
N1 H1A 0.8600
C35 C24 1.381(2)
C35 C34 1.5111(19)
C33 C22 1.385(3)
C33 H33A 0.9300
C31 C13 1.366(3)
C31 C11 1.376(3)
C31 C29 1.502(2)
C29 H29A 0.9700
C29 H29B 0.9700
C27 C18 1.388(3)
C27 H27A 0.9300
C26 C17 1.373(3)
C26 C12 1.389(3)
C26 C25 1.502(2)
C25 H25A 0.9700
C25 H25B 0.9700
C24 C20 1.389(2)
C24 H24A 0.9300
C23 C19 1.387(2)
C23 H23A 0.9300
C22 C19 1.376(3)
C22 H22A 0.9300
C21 C7 1.488(3)
C21 C5 1.501(3)
C21 C8 1.522(3)
C20 C18 1.382(3)
C20 H20A 0.9300
C19 H19A 0.9300
C18 H18A 0.9300
C17 C10 1.389(3)
C17 H17A 0.9300
C16 C1 1.496(4)
C16 C2 1.503(4)
C16 C6 1.520(3)
C15 C9 1.336(5)
C15 C4 1.366(5)
C15 H15A 0.9300
C14 C3 1.358(4)
C14 C12 1.376(4)
C14 H14A 0.9300
C13 C4 1.405(4)
C13 H13A 0.9300
C12 H12A 0.9300
C11 C9 1.370(3)
C11 H11A 0.9300
C10 C3 1.377(4)
C10 H10A 0.9300
C9 H9A 0.9300
C8 H8A 0.9600
C8 H8B 0.9600
C8 H8C 0.9600
C7 H7A 0.9600
C7 H7B 0.9600
C7 H7C 0.9600
C6 H6A 0.9600
C6 H6B 0.9600
C6 H6C 0.9600
C5 H5A 0.9600
C5 H5B 0.9600
C5 H5C 0.9600
C4 H4A 0.9300
C3 H3A 0.9300
C2 H2B 0.9600
C2 H2C 0.9600
C2 H2D 0.9600
C1 H1B 0.9600
C1 H1C 0.9600
C1 H1D 0.9600

loop_
_geom_torsion_atom_site_label_1
_geom_torsion_atom_site_label_2
_geom_torsion_atom_site_label_3
_geom_torsion_atom_site_label_4
_geom_torsion
C32 N4 C39 C33 174.07(13)
C29 N4 C39 C33 0.0(2)
C32 N4 C39 C41 -3.00(15)
C29 N4 C39 C41 -177.05(12)
C36 N3 C38 O6 -176.86(13)
C25 N3 C38 O6 -11.7(2)
C36 N3 C38 C34 4.25(15)
C25 N3 C38 C34 169.46(12)
C33 C39 C41 C23 -2.1(2)
N4 C39 C41 C23 175.21(12)
C33 C39 C41 C37 -177.37(12)
N4 C39 C41 C37 -0.08(14)
C28 N2 C37 C41 -68.9(2)
C28 N2 C37 C32 45.68(19)
C28 N2 C37 C34 163.75(14)
C23 C41 C37 N2 -52.0(2)
C39 C41 C37 N2 122.65(13)
C23 C41 C37 C32 -172.02(15)
C39 C41 C37 C32 2.59(13)
C23 C41 C37 C34 71.26(19)
C39 C41 C37 C34 -114.14(13)
C38 N3 C36 C27 174.60(14)
C25 N3 C36 C27 9.9(2)
C38 N3 C36 C35 -3.20(15)
C25 N3 C36 C35 -167.89(12)
C27 C36 C35 C24 -1.9(2)
N3 C36 C35 C24 176.04(12)
C27 C36 C35 C34 -177.23(13)
N3 C36 C35 C34 0.70(15)
C30 N1 C34 C35 -69.92(18)
C30 N1 C34 C38 43.60(18)
C30 N1 C34 C37 161.79(14)
C24 C35 C34 N1 -53.9(2)
C36 C35 C34 N1 120.72(13)
C24 C35 C34 C38 -173.01(15)
C36 C35 C34 C38 1.65(13)
C24 C35 C34 C37 69.62(19)
C36 C35 C34 C37 -115.72(13)
O6 C38 C34 N1 55.43(18)
N3 C38 C34 N1 -125.68(12)
O6 C38 C34 C35 177.54(13)
N3 C38 C34 C35 -3.57(13)
O6 C38 C34 C37 -60.80(17)
N3 C38 C34 C37 118.08(12)
N2 C37 C34 N1 -57.51(15)
C41 C37 C34 N1 174.91(11)
C32 C37 C34 N1 62.28(14)
N2 C37 C34 C35 174.31(12)
C41 C37 C34 C35 46.73(17)
C32 C37 C34 C35 -65.90(15)
N2 C37 C34 C38 61.67(14)
C41 C37 C34 C38 -65.91(14)
C32 C37 C34 C38 -178.55(10)
C41 C39 C33 C22 0.8(2)
N4 C39 C33 C22 -175.95(13)
C39 N4 C32 O5 -177.62(13)
C29 N4 C32 O5 -3.2(2)
C39 N4 C32 C37 4.63(14)
C29 N4 C32 C37 179.05(11)
N2 C37 C32 O5 55.46(19)
C41 C37 C32 O5 177.93(14)
C34 C37 C32 O5 -61.28(18)
N2 C37 C32 N4 -126.83(12)
C41 C37 C32 N4 -4.36(13)
C34 C37 C32 N4 116.43(12)
C21 O3 C30 O4 -1.6(3)
C21 O3 C30 N1 177.50(15)
C34 N1 C30 O4 4.2(3)
C34 N1 C30 O3 -175.00(13)
C32 N4 C29 C31 87.87(17)
C39 N4 C29 C31 -98.66(17)
C13 C31 C29 N4 -120.31(18)
C11 C31 C29 N4 59.0(2)
C16 O1 C28 O2 3.4(3)
C16 O1 C28 N2 -176.98(17)
C37 N2 C28 O2 -3.3(3)
C37 N2 C28 O1 177.08(14)
C35 C36 C27 C18 1.1(2)
N3 C36 C27 C18 -176.49(14)
C38 N3 C25 C26 96.62(17)
C36 N3 C25 C26 -100.44(17)
C17 C26 C25 N3 29.9(2)
C12 C26 C25 N3 -152.80(16)
C36 C35 C24 C20 1.4(2)
C34 C35 C24 C20 175.56(15)
C39 C41 C23 C19 1.9(2)
C37 C41 C23 C19 175.97(14)
C39 C33 C22 C19 0.5(2)
C30 O3 C21 C7 67.8(2)
C30 O3 C21 C5 -56.1(2)
C30 O3 C21 C8 -174.32(19)
C35 C24 C20 C18 -0.2(3)
C33 C22 C19 C23 -0.7(3)
C41 C23 C19 C22 -0.5(3)
C24 C20 C18 C27 -0.6(3)
C36 C27 C18 C20 0.2(3)
C12 C26 C17 C10 0.1(3)
C25 C26 C17 C10 177.40(17)
C28 O1 C16 C1 -58.7(3)
C28 O1 C16 C2 65.6(3)
C28 O1 C16 C6 -179.5(2)
C11 C31 C13 C4 0.0(3)
C29 C31 C13 C4 179.3(2)
C3 C14 C12 C26 0.1(4)
C17 C26 C12 C14 -0.1(3)
C25 C26 C12 C14 -177.54(19)
C13 C31 C11 C9 0.2(3)
C29 C31 C11 C9 -179.1(2)
C26 C17 C10 C3 0.1(3)
C4 C15 C9 C11 -0.5(5)
C31 C11 C9 C15 0.1(4)
C9 C15 C4 C13 0.7(5)
C31 C13 C4 C15 -0.4(4)
C12 C14 C3 C10 0.1(4)
C17 C10 C3 C14 -0.2(4)
